data_7106763
loop_
_publ_author_name
'Hiromitsu Maeda'
'Kanako Kitaguchi'
'Yohei Haketa'

_publ_section_title
;
 Anion-responsive covalently linked and metal-ridged oligomers
;
_journal_name_full Chem.Commun.
_journal_page_first 9342
_journal_paper_doi 10.1039/c1cc12822a
_journal_volume 47
_journal_year 2011
_chemical_formula_sum 'C27 H29 B F2 N2 O2'
_chemical_formula_weight 462.33
_chemical_name_systematic
;
?
;
_space_group_IT_number 2
_symmetry_cell_setting triclinic
_symmetry_Int_Tables_number 2
_symmetry_space_group_name_Hall '-P 1'
_symmetry_space_group_name_H-M 'P -1'
_atom_sites_solution_hydrogens geom
_atom_sites_solution_primary direct
_atom_sites_solution_secondary difmap
_audit_creation_method SHELXL-97
_cell_angle_alpha 102.298(14)
_cell_angle_beta 97.612(13)
_cell_angle_gamma 105.900(15)
_cell_formula_units_Z 4
_cell_length_a 12.211(5)
_cell_length_b 13.253(5)
_cell_length_c 16.614(5)
_cell_measurement_reflns_used 17881
_cell_measurement_temperature 123(2)
_cell_measurement_theta_max 27.52
_cell_measurement_theta_min 3.195
_cell_volume 2473.8(16)
_computing_structure_refinement 'SHELXL-97 (Sheldrick, 1997)'
_computing_structure_solution 'SHELXS-97 (Sheldrick, 1990)'
_diffrn_ambient_temperature 123(2)
_diffrn_detector_area_resol_mean 10.00
_diffrn_measured_fraction_theta_full 0.979
_diffrn_measured_fraction_theta_max 0.979
_diffrn_measurement_device_type 'Rigaku RAXIS-RAPID'
_diffrn_measurement_method -w
_diffrn_radiation_monochromator graphite
_diffrn_radiation_source 'fine-focus sealed tube'
_diffrn_radiation_type MoK_a
_diffrn_radiation_wavelength 0.71075
_diffrn_reflns_av_R_equivalents 0.0299
_diffrn_reflns_av_sigmaI/netI 0.0452
_diffrn_reflns_limit_h_max 15
_diffrn_reflns_limit_h_min -15
_diffrn_reflns_limit_k_max 17
_diffrn_reflns_limit_k_min -16
_diffrn_reflns_limit_l_max 21
_diffrn_reflns_limit_l_min -20
_diffrn_reflns_number 23491
_diffrn_reflns_theta_full 27.48
_diffrn_reflns_theta_max 27.48
_diffrn_reflns_theta_min 3.20
_exptl_absorpt_coefficient_mu 0.088
_exptl_absorpt_correction_T_max 0.9827
_exptl_absorpt_correction_T_min 0.9493
_exptl_absorpt_correction_type multi-scan
_exptl_absorpt_process_details
;
Higashi, T. (1995). Program for Absorption Correction.
Rigaku Corporation, Tokyo, Japan.
;
_exptl_crystal_colour yellow
_exptl_crystal_density_diffrn 1.241
_exptl_crystal_density_method 'not measured'
_exptl_crystal_description prism
_exptl_crystal_F_000 976
_exptl_crystal_size_max 0.60
_exptl_crystal_size_mid 0.50
_exptl_crystal_size_min 0.20
_platon_squeeze_details
;
;
_refine_diff_density_max 0.648
_refine_diff_density_min -0.283
_refine_diff_density_rms 0.068
_refine_ls_extinction_method none
_refine_ls_goodness_of_fit_ref 0.926
_refine_ls_hydrogen_treatment constr
_refine_ls_matrix_type full
_refine_ls_number_parameters 621
_refine_ls_number_reflns 11100
_refine_ls_number_restraints 0
_refine_ls_restrained_S_all 0.926
_refine_ls_R_factor_all 0.0726
_refine_ls_R_factor_gt 0.0532
_refine_ls_shift/su_max 0.000
_refine_ls_shift/su_mean 0.000
_refine_ls_structure_factor_coef Fsqd
_refine_ls_weighting_details 'calc w=1/[_s^2^(Fo^2^)+(0.1180P)^2^+0.5727P] where P=(Fo^2^+2Fc^2^)/3'
_refine_ls_weighting_scheme calc
_refine_ls_wR_factor_gt 0.1552
_refine_ls_wR_factor_ref 0.1699
_reflns_number_gt 8088
_reflns_number_total 11100
_reflns_threshold_expression >2sigma(I)
_cod_data_source_file c1cc12822a.txt
_cod_data_source_block 0817maed
_cod_original_cell_volume 2473.7(15)
_cod_original_sg_symbol_H-M p-1
_cod_database_code 7106763

loop_
_symmetry_equiv_pos_as_xyz
'x, y, z'
'-x, -y, -z'

loop_
_atom_site_label
_atom_site_type_symbol
_atom_site_fract_x
_atom_site_fract_y
_atom_site_fract_z
_atom_site_U_iso_or_equiv
_atom_site_adp_type
_atom_site_occupancy
_atom_site_symmetry_multiplicity
_atom_site_calc_flag
_atom_site_refinement_flags
_atom_site_disorder_assembly
_atom_site_disorder_group
F2 F 0.21222(9) 0.26384(9) 0.33459(6) 0.0269(2) Uani 1 1 d . . .
F1 F 0.36911(8) 0.39321(8) 0.31947(6) 0.0244(2) Uani 1 1 d . . .
F3 F 0.51727(10) 0.12520(10) 0.10034(7) 0.0332(3) Uani 1 1 d . . .
O2 O 0.21646(10) 0.30623(10) 0.20514(7) 0.0233(3) Uani 1 1 d . . .
O3 O 0.19766(10) 0.43413(10) 0.32715(7) 0.0215(3) Uani 1 1 d . . .
N4 N 0.58226(12) 0.12360(12) -0.16564(8) 0.0205(3) Uani 1 1 d . . .
H1 H 0.5420 0.0674 -0.1503 0.025 Uiso 1 1 calc R . .
N2 N 0.09841(12) 0.56281(11) 0.41080(8) 0.0192(3) Uani 1 1 d . . .
H3 H 0.1699 0.5687 0.4335 0.023 Uiso 1 1 calc R . .
N1 N 0.14420(13) 0.17463(13) 0.04987(9) 0.0243(3) Uani 1 1 d . . .
H9 H 0.2138 0.1790 0.0756 0.029 Uiso 1 1 calc R . .
C12 C 0.10932(14) 0.29540(13) 0.16780(10) 0.0191(3) Uani 1 1 d . . .
C13 C 0.04113(15) 0.34741(14) 0.21150(10) 0.0205(3) Uani 1 1 d . . .
H63 H -0.0386 0.3323 0.1877 0.025 Uiso 1 1 calc R . .
C14 C 0.54153(15) 0.36763(14) 0.08005(10) 0.0212(3) Uani 1 1 d . . .
C15 C 0.08498(14) 0.71110(13) 0.52237(10) 0.0190(3) Uani 1 1 d . . .
C16 C 0.08991(14) 0.42114(13) 0.28970(10) 0.0195(3) Uani 1 1 d . . .
C17 C 0.01628(15) 0.74015(14) 0.57896(10) 0.0210(3) Uani 1 1 d . . .
H4 H -0.0647 0.7025 0.5671 0.025 Uiso 1 1 calc R . .
C18 C 0.62394(15) 0.11706(15) -0.23765(10) 0.0227(4) Uani 1 1 d . . .
N3 N 0.50463(14) 0.46776(13) 0.20690(9) 0.0249(3) Uani 1 1 d . . .
H5 H 0.4616 0.4091 0.2178 0.030 Uiso 1 1 calc R . .
C20 C 0.06510(16) 0.82281(14) 0.65164(10) 0.0226(3) Uani 1 1 d . . .
H10 H 0.0172 0.8419 0.6890 0.027 Uiso 1 1 calc R . .
C21 C 0.56953(14) 0.25302(14) -0.04385(10) 0.0201(3) Uani 1 1 d . . .
C22 C 0.23611(16) 0.95677(15) 0.75054(11) 0.0250(4) Uani 1 1 d . . .
C23 C 0.59602(15) 0.35472(14) 0.01195(11) 0.0233(4) Uani 1 1 d . . .
H6 H 0.6515 0.4156 0.0035 0.028 Uiso 1 1 calc R . .
C24 C 0.55537(15) 0.46857(14) 0.13744(10) 0.0224(3) Uani 1 1 d . . .
C25 C 0.59707(15) 0.01102(14) -0.29849(11) 0.0219(3) Uani 1 1 d . . .
C26 C -0.01671(16) 0.12733(14) -0.04846(10) 0.0230(4) Uani 1 1 d . . .
C27 C 0.53522(17) -0.18543(15) -0.32968(11) 0.0274(4) Uani 1 1 d . . .
H11 H 0.5174 -0.2495 -0.3104 0.033 Uiso 1 1 calc R . .
C28 C 0.52579(16) -0.19411(15) -0.41543(11) 0.0262(4) Uani 1 1 d . . .
C29 C 0.03414(14) 0.62320(13) 0.44514(10) 0.0193(3) Uani 1 1 d . . .
C30 C -0.17488(15) 0.44830(14) 0.24972(11) 0.0230(3) Uani 1 1 d . . .
H12 H -0.1458 0.4350 0.1968 0.028 Uiso 1 1 calc R . .
H13 H -0.2252 0.4948 0.2448 0.028 Uiso 1 1 calc R . .
C31 C 0.61156(15) 0.23016(14) -0.11981(10) 0.0214(3) Uani 1 1 d . . .
C32 C -0.07350(14) 0.50740(13) 0.32161(10) 0.0190(3) Uani 1 1 d . . .
C33 C 0.18388(15) 0.87864(14) 0.67091(10) 0.0213(3) Uani 1 1 d . . .
C34 C 0.59940(16) 0.64093(15) 0.21861(11) 0.0248(4) Uani 1 1 d . . .
C35 C 0.20366(15) 0.76956(14) 0.54077(11) 0.0229(4) Uani 1 1 d . . .
H14 H 0.2513 0.7522 0.5025 0.027 Uiso 1 1 calc R . .
C36 C 0.68452(15) 0.22330(15) -0.23866(11) 0.0229(4) Uani 1 1 d . . .
C37 C 0.25251(15) 0.85217(14) 0.61379(11) 0.0229(4) Uani 1 1 d . . .
H15 H 0.3331 0.8912 0.6252 0.027 Uiso 1 1 calc R . .
C38 C -0.02797(15) 0.20237(14) 0.02127(10) 0.0203(3) Uani 1 1 d . . .
C39 C 0.07332(15) 0.23011(14) 0.08360(10) 0.0211(3) Uani 1 1 d . . .
C40 C 0.61453(16) 0.57826(14) 0.14370(11) 0.0233(4) Uani 1 1 d . . .
C41 C 0.72873(17) 0.41606(15) -0.14137(11) 0.0276(4) Uani 1 1 d . . .
H16 H 0.6787 0.4491 -0.1094 0.033 Uiso 1 1 calc R . .
H17 H 0.7301 0.4411 -0.1934 0.033 Uiso 1 1 calc R . .
C42 C -0.07423(15) 0.59021(14) 0.39089(10) 0.0199(3) Uani 1 1 d . . .
C43 C 0.67618(15) 0.29462(14) -0.16497(10) 0.0220(3) Uani 1 1 d . . .
C44 C 0.03554(14) 0.49111(13) 0.33532(10) 0.0187(3) Uani 1 1 d . . .
C45 C -0.13233(15) 0.23980(15) 0.02661(11) 0.0230(3) Uani 1 1 d . . .
H18 H -0.1704 0.2373 -0.0306 0.028 Uiso 1 1 calc R . .
H19 H -0.1074 0.3161 0.0609 0.028 Uiso 1 1 calc R . .
C46 C -0.17149(15) 0.63764(15) 0.40147(11) 0.0234(4) Uani 1 1 d . . .
H20 H -0.2079 0.6415 0.3458 0.028 Uiso 1 1 calc R . .
H21 H -0.1386 0.7128 0.4379 0.028 Uiso 1 1 calc R . .
C47 C 0.57032(16) -0.08461(15) -0.27198(11) 0.0256(4) Uani 1 1 d . . .
H22 H 0.5763 -0.0804 -0.2137 0.031 Uiso 1 1 calc R . .
C49 C 0.68492(17) 0.62532(15) 0.08466(12) 0.0288(4) Uani 1 1 d . . .
H25 H 0.6786 0.6986 0.0862 0.035 Uiso 1 1 calc R . .
H26 H 0.6515 0.5791 0.0266 0.035 Uiso 1 1 calc R . .
C50 C 0.75352(17) 0.25712(16) -0.30253(12) 0.0288(4) Uani 1 1 d . . .
H27 H 0.7809 0.3375 -0.2893 0.035 Uiso 1 1 calc R . .
H28 H 0.7017 0.2297 -0.3589 0.035 Uiso 1 1 calc R . .
C51 C 0.48291(17) -0.29916(17) -0.47569(12) 0.0306(4) Uani 1 1 d . . .
C52 C 0.27875(18) 1.01550(16) 0.81882(12) 0.0313(4) Uani 1 1 d . . .
H29 H 0.3129 1.0625 0.8735 0.038 Uiso 1 1 calc R . .
C53 C 0.53061(16) 0.56996(15) 0.25550(11) 0.0263(4) Uani 1 1 d . . .
H30 H 0.5058 0.5900 0.3067 0.032 Uiso 1 1 calc R . .
C54 C 0.55551(19) -0.09929(17) -0.44191(12) 0.0322(4) Uani 1 1 d . . .
H31 H 0.5521 -0.1037 -0.5001 0.039 Uiso 1 1 calc R . .
C55 C -0.26567(17) 0.57321(17) 0.43971(12) 0.0319(4) Uani 1 1 d . . .
H32 H -0.3040 0.5007 0.4015 0.048 Uiso 1 1 calc R . .
H33 H -0.3232 0.6114 0.4483 0.048 Uiso 1 1 calc R . .
H34 H -0.2301 0.5663 0.4939 0.048 Uiso 1 1 calc R . .
C56 C -0.10630(17) 0.07181(16) -0.12831(11) 0.0297(4) Uani 1 1 d . . .
H35 H -0.1305 0.1276 -0.1507 0.036 Uiso 1 1 calc R . .
H36 H -0.1756 0.0241 -0.1151 0.036 Uiso 1 1 calc R . .
C57 C -0.21931(17) 0.16948(18) 0.06568(13) 0.0345(4) Uani 1 1 d . . .
H37 H -0.2489 0.0950 0.0295 0.052 Uiso 1 1 calc R . .
H38 H -0.2841 0.1989 0.0714 0.052 Uiso 1 1 calc R . .
H39 H -0.1809 0.1693 0.1213 0.052 Uiso 1 1 calc R . .
C58 C 0.09073(17) 0.11259(15) -0.02853(11) 0.0260(4) Uani 1 1 d . . .
H40 H 0.1217 0.0663 -0.0642 0.031 Uiso 1 1 calc R . .
C59 C 0.59006(18) 0.00136(16) -0.38446(12) 0.0308(4) Uani 1 1 d . . .
H41 H 0.6094 0.0652 -0.4039 0.037 Uiso 1 1 calc R . .
B1 B 0.24980(17) 0.34718(17) 0.29805(12) 0.0215(4) Uani 1 1 d . . .
C61 C 0.44473(18) -0.38612(18) -0.52472(13) 0.0357(5) Uani 1 1 d . . .
H42 H 0.4142 -0.4556 -0.5639 0.043 Uiso 1 1 calc R . .
C62 C 0.85757(19) 0.2160(2) -0.30565(14) 0.0404(5) Uani 1 1 d . . .
H43 H 0.9121 0.2470 -0.2513 0.061 Uiso 1 1 calc R . .
H44 H 0.8963 0.2380 -0.3500 0.061 Uiso 1 1 calc R . .
H45 H 0.8315 0.1366 -0.3176 0.061 Uiso 1 1 calc R . .
C70 C -0.24710(17) 0.33999(16) 0.26045(12) 0.0300(4) Uani 1 1 d . . .
H46 H -0.1995 0.2912 0.2605 0.045 Uiso 1 1 calc R . .
H47 H -0.3148 0.3069 0.2139 0.045 Uiso 1 1 calc R . .
H48 H -0.2734 0.3522 0.3139 0.045 Uiso 1 1 calc R . .
C69 C 0.62041(19) 0.80569(17) 0.33669(13) 0.0350(5) Uani 1 1 d . . .
H49 H 0.5360 0.7864 0.3322 0.053 Uiso 1 1 calc R . .
H50 H 0.6548 0.8850 0.3543 0.053 Uiso 1 1 calc R . .
H51 H 0.6534 0.7739 0.3783 0.053 Uiso 1 1 calc R . .
C65 C -0.0643(2) 0.00406(18) -0.19625(12) 0.0379(5) Uani 1 1 d . . .
H52 H 0.0015 0.0513 -0.2122 0.057 Uiso 1 1 calc R . .
H53 H -0.1277 -0.0315 -0.2456 0.057 Uiso 1 1 calc R . .
H54 H -0.0397 -0.0513 -0.1747 0.057 Uiso 1 1 calc R . .
B2 B 0.45687(17) 0.17011(16) 0.05010(12) 0.0215(4) Uani 1 1 d . . .
C67 C 0.81328(19) 0.63406(19) 0.10617(14) 0.0398(5) Uani 1 1 d . . .
H55 H 0.8470 0.6792 0.1638 0.060 Uiso 1 1 calc R . .
H56 H 0.8546 0.6672 0.0670 0.060 Uiso 1 1 calc R . .
H57 H 0.8206 0.5613 0.1016 0.060 Uiso 1 1 calc R . .
C68 C 0.8520(2) 0.45612(18) -0.08864(14) 0.0412(5) Uani 1 1 d . . .
H58 H 0.8507 0.4362 -0.0352 0.062 Uiso 1 1 calc R . .
H59 H 0.8827 0.5353 -0.0775 0.062 Uiso 1 1 calc R . .
H60 H 0.9018 0.4226 -0.1193 0.062 Uiso 1 1 calc R . .
C72 C 0.64694(19) 0.76188(15) 0.25167(12) 0.0317(4) Uani 1 1 d . . .
H66 H 0.6145 0.7955 0.2104 0.038 Uiso 1 1 calc R . .
H77 H 0.7323 0.7842 0.2565 0.038 Uiso 1 1 calc R . .
O4 O 0.49813(11) 0.16638(10) -0.02976(7) 0.0250(3) Uani 1 1 d . . .
O5 O 0.46955(12) 0.28283(10) 0.09551(8) 0.0287(3) Uani 1 1 d . . .
F5 F 0.34011(9) 0.11193(9) 0.03130(7) 0.0317(3) Uani 1 1 d . . .

loop_
_atom_site_aniso_label
_atom_site_aniso_U_11
_atom_site_aniso_U_22
_atom_site_aniso_U_33
_atom_site_aniso_U_23
_atom_site_aniso_U_13
_atom_site_aniso_U_12
F2 0.0251(5) 0.0259(5) 0.0309(5) 0.0091(4) 0.0088(4) 0.0073(4)
F1 0.0151(5) 0.0273(5) 0.0275(5) 0.0021(4) 0.0037(4) 0.0056(4)
F3 0.0347(6) 0.0473(7) 0.0283(5) 0.0168(5) 0.0132(4) 0.0215(5)
O2 0.0177(6) 0.0278(7) 0.0234(6) 0.0025(5) 0.0044(4) 0.0090(5)
O3 0.0167(6) 0.0233(6) 0.0226(6) 0.0010(4) 0.0030(4) 0.0073(5)
N4 0.0198(7) 0.0200(7) 0.0204(7) 0.0050(5) 0.0056(5) 0.0040(6)
N2 0.0163(7) 0.0204(7) 0.0211(7) 0.0036(5) 0.0040(5) 0.0070(5)
N1 0.0208(7) 0.0297(8) 0.0222(7) 0.0029(6) 0.0042(5) 0.0106(6)
C12 0.0178(8) 0.0172(8) 0.0223(8) 0.0063(6) 0.0042(6) 0.0048(6)
C13 0.0173(8) 0.0219(8) 0.0215(8) 0.0043(6) 0.0048(6) 0.0059(6)
C14 0.0186(8) 0.0214(8) 0.0205(8) 0.0045(6) 0.0009(6) 0.0032(7)
C15 0.0205(8) 0.0167(8) 0.0203(8) 0.0052(6) 0.0051(6) 0.0057(6)
C16 0.0176(8) 0.0197(8) 0.0235(8) 0.0090(6) 0.0062(6) 0.0060(6)
C17 0.0187(8) 0.0211(8) 0.0229(8) 0.0060(6) 0.0061(6) 0.0047(7)
C18 0.0216(8) 0.0276(9) 0.0201(8) 0.0083(6) 0.0052(6) 0.0077(7)
N3 0.0266(8) 0.0221(7) 0.0237(7) 0.0041(6) 0.0071(6) 0.0044(6)
C20 0.0258(9) 0.0211(8) 0.0222(8) 0.0050(6) 0.0102(6) 0.0074(7)
C21 0.0159(8) 0.0224(8) 0.0203(8) 0.0059(6) 0.0025(6) 0.0038(6)
C22 0.0246(9) 0.0230(9) 0.0269(9) 0.0082(7) 0.0073(7) 0.0041(7)
C23 0.0209(9) 0.0215(8) 0.0252(8) 0.0061(6) 0.0047(6) 0.0031(7)
C24 0.0218(8) 0.0237(9) 0.0203(8) 0.0057(6) 0.0035(6) 0.0051(7)
C25 0.0193(8) 0.0249(9) 0.0236(8) 0.0067(6) 0.0082(6) 0.0082(7)
C26 0.0266(9) 0.0238(9) 0.0194(8) 0.0071(6) 0.0071(6) 0.0069(7)
C27 0.0285(10) 0.0253(9) 0.0311(9) 0.0092(7) 0.0097(7) 0.0096(8)
C28 0.0217(9) 0.0273(9) 0.0288(9) 0.0029(7) 0.0078(7) 0.0083(7)
C29 0.0200(8) 0.0198(8) 0.0204(8) 0.0068(6) 0.0076(6) 0.0069(6)
C30 0.0199(8) 0.0238(9) 0.0252(8) 0.0055(6) 0.0019(6) 0.0085(7)
C31 0.0191(8) 0.0213(8) 0.0215(8) 0.0040(6) 0.0016(6) 0.0051(7)
C32 0.0190(8) 0.0191(8) 0.0204(8) 0.0071(6) 0.0057(6) 0.0058(6)
C33 0.0238(9) 0.0183(8) 0.0222(8) 0.0071(6) 0.0044(6) 0.0059(7)
C34 0.0268(9) 0.0227(9) 0.0221(8) 0.0031(6) -0.0001(6) 0.0077(7)
C35 0.0203(8) 0.0247(9) 0.0245(8) 0.0055(6) 0.0088(6) 0.0072(7)
C36 0.0233(9) 0.0246(9) 0.0222(8) 0.0073(6) 0.0055(6) 0.0081(7)
C37 0.0177(8) 0.0238(9) 0.0253(8) 0.0065(6) 0.0049(6) 0.0030(7)
C38 0.0213(8) 0.0190(8) 0.0209(8) 0.0074(6) 0.0056(6) 0.0045(6)
C39 0.0208(8) 0.0230(8) 0.0211(8) 0.0060(6) 0.0061(6) 0.0083(7)
C40 0.0231(9) 0.0215(8) 0.0223(8) 0.0045(6) -0.0006(6) 0.0055(7)
C41 0.0334(10) 0.0224(9) 0.0268(9) 0.0098(7) 0.0071(7) 0.0056(8)
C42 0.0198(8) 0.0208(8) 0.0219(8) 0.0087(6) 0.0070(6) 0.0068(6)
C43 0.0203(8) 0.0252(9) 0.0211(8) 0.0077(6) 0.0035(6) 0.0070(7)
C44 0.0181(8) 0.0188(8) 0.0190(8) 0.0060(6) 0.0038(6) 0.0046(6)
C45 0.0211(8) 0.0242(9) 0.0223(8) 0.0045(6) 0.0011(6) 0.0076(7)
C46 0.0226(9) 0.0270(9) 0.0231(8) 0.0055(6) 0.0049(6) 0.0126(7)
C47 0.0301(9) 0.0274(9) 0.0213(8) 0.0077(7) 0.0073(7) 0.0103(7)
C49 0.0356(11) 0.0208(9) 0.0275(9) 0.0085(7) 0.0062(7) 0.0030(8)
C50 0.0339(10) 0.0279(9) 0.0266(9) 0.0119(7) 0.0118(7) 0.0066(8)
C51 0.0260(9) 0.0324(10) 0.0329(10) 0.0047(8) 0.0115(7) 0.0086(8)
C52 0.0328(10) 0.0293(10) 0.0245(9) 0.0033(7) 0.0056(7) 0.0012(8)
C53 0.0280(9) 0.0258(9) 0.0225(8) 0.0028(7) 0.0039(7) 0.0077(7)
C54 0.0412(11) 0.0330(10) 0.0197(9) 0.0034(7) 0.0098(7) 0.0084(9)
C55 0.0210(9) 0.0389(11) 0.0360(10) 0.0062(8) 0.0103(7) 0.0105(8)
C56 0.0306(10) 0.0326(10) 0.0221(9) 0.0028(7) 0.0020(7) 0.0089(8)
C57 0.0224(9) 0.0359(11) 0.0411(11) 0.0075(8) 0.0093(8) 0.0030(8)
C58 0.0305(10) 0.0260(9) 0.0216(8) 0.0027(7) 0.0078(7) 0.0104(7)
C59 0.0400(11) 0.0263(9) 0.0259(9) 0.0087(7) 0.0116(8) 0.0065(8)
B1 0.0170(9) 0.0249(10) 0.0225(9) 0.0038(7) 0.0049(7) 0.0078(7)
C61 0.0318(11) 0.0316(11) 0.0368(11) -0.0013(8) 0.0112(8) 0.0046(9)
C62 0.0381(12) 0.0486(13) 0.0450(12) 0.0244(10) 0.0240(9) 0.0138(10)
C70 0.0216(9) 0.0265(10) 0.0360(10) 0.0048(7) 0.0022(7) 0.0022(7)
C69 0.0365(11) 0.0245(10) 0.0389(11) -0.0009(8) 0.0019(8) 0.0110(9)
C65 0.0463(13) 0.0388(12) 0.0233(10) -0.0033(8) 0.0032(8) 0.0153(10)
B2 0.0171(9) 0.0224(9) 0.0221(9) 0.0040(7) 0.0037(7) 0.0033(7)
C67 0.0329(11) 0.0369(12) 0.0480(12) 0.0174(9) 0.0133(9) 0.0011(9)
C68 0.0411(12) 0.0307(11) 0.0438(12) 0.0143(9) 0.0009(9) -0.0012(9)
C72 0.0377(11) 0.0209(9) 0.0306(10) 0.0044(7) 0.0005(8) 0.0046(8)
O4 0.0274(7) 0.0205(6) 0.0212(6) 0.0030(5) 0.0056(5) -0.0003(5)
O5 0.0345(7) 0.0213(6) 0.0239(6) 0.0018(5) 0.0111(5) -0.0006(5)
F5 0.0163(5) 0.0290(6) 0.0401(6) -0.0046(5) 0.0077(4) 0.0011(4)

loop_
_atom_type_symbol
_atom_type_description
_atom_type_scat_dispersion_real
_atom_type_scat_dispersion_imag
_atom_type_scat_source
C C 0.0033 0.0016 'International Tables Vol C Tables 4.2.6.8 and 6.1.1.4'
H H 0.0000 0.0000 'International Tables Vol C Tables 4.2.6.8 and 6.1.1.4'
B B 0.0013 0.0007 'International Tables Vol C Tables 4.2.6.8 and 6.1.1.4'
F F 0.0171 0.0103 'International Tables Vol C Tables 4.2.6.8 and 6.1.1.4'
N N 0.0061 0.0033 'International Tables Vol C Tables 4.2.6.8 and 6.1.1.4'
O O 0.0106 0.0060 'International Tables Vol C Tables 4.2.6.8 and 6.1.1.4'

loop_
_geom_angle_atom_site_label_1
_geom_angle_atom_site_label_2
_geom_angle_atom_site_label_3
_geom_angle
_geom_angle_site_symmetry_1
_geom_angle_site_symmetry_3
_geom_angle_publ_flag
C12 O2 B1 118.46(13) . . ?
C16 O3 B1 117.97(13) . . ?
C18 N4 C31 110.72(14) . . ?
C18 N4 H1 124.6 . . ?
C31 N4 H1 124.6 . . ?
C29 N2 C44 110.36(14) . . ?
C29 N2 H3 124.8 . . ?
C44 N2 H3 124.8 . . ?
C58 N1 C39 109.81(15) . . ?
C58 N1 H9 125.1 . . ?
C39 N1 H9 125.1 . . ?
O2 C12 C13 119.88(15) . . ?
O2 C12 C39 115.28(15) . . ?
C13 C12 C39 124.84(16) . . ?
C16 C13 C12 120.10(16) . . ?
C16 C13 H63 119.9 . . ?
C12 C13 H63 119.9 . . ?
O5 C14 C23 120.65(16) . . ?
O5 C14 C24 114.33(15) . . ?
C23 C14 C24 125.02(16) . . ?
C35 C15 C17 118.31(15) . . ?
C35 C15 C29 120.51(15) . . ?
C17 C15 C29 121.16(15) . . ?
O3 C16 C13 120.17(15) . . ?
O3 C16 C44 114.04(15) . . ?
C13 C16 C44 125.75(16) . . ?
C20 C17 C15 120.69(16) . . ?
C20 C17 H4 119.7 . . ?
C15 C17 H4 119.7 . . ?
N4 C18 C36 107.50(15) . . ?
N4 C18 C25 119.85(15) . . ?
C36 C18 C25 132.59(15) . . ?
C53 N3 C24 110.05(15) . . ?
C53 N3 H5 125.0 . . ?
C24 N3 H5 125.0 . . ?
C17 C20 C33 120.78(16) . . ?
C17 C20 H10 119.6 . . ?
C33 C20 H10 119.6 . . ?
O4 C21 C23 120.45(15) . . ?
O4 C21 C31 113.72(15) . . ?
C23 C21 C31 125.82(16) . . ?
C52 C22 C33 175.45(19) . . ?
C21 C23 C14 120.14(16) . . ?
C21 C23 H6 119.9 . . ?
C14 C23 H6 119.9 . . ?
N3 C24 C40 106.52(15) . . ?
N3 C24 C14 118.46(16) . . ?
C40 C24 C14 135.00(16) . . ?
C47 C25 C59 117.80(17) . . ?
C47 C25 C18 120.33(15) . . ?
C59 C25 C18 121.75(16) . . ?
C58 C26 C38 107.10(15) . . ?
C58 C26 C56 126.87(16) . . ?
C38 C26 C56 126.00(17) . . ?
C47 C27 C28 120.85(18) . . ?
C47 C27 H11 119.6 . . ?
C28 C27 H11 119.6 . . ?
C54 C28 C27 118.54(17) . . ?
C54 C28 C51 120.73(17) . . ?
C27 C28 C51 120.70(18) . . ?
N2 C29 C42 107.87(14) . . ?
N2 C29 C15 120.72(15) . . ?
C42 C29 C15 131.21(16) . . ?
C32 C30 C70 112.65(15) . . ?
C32 C30 H12 109.1 . . ?
C70 C30 H12 109.1 . . ?
C32 C30 H13 109.1 . . ?
C70 C30 H13 109.1 . . ?
H12 C30 H13 107.8 . . ?
N4 C31 C43 107.18(14) . . ?
N4 C31 C21 118.46(15) . . ?
C43 C31 C21 134.28(16) . . ?
C44 C32 C42 107.32(14) . . ?
C44 C32 C30 128.39(15) . . ?
C42 C32 C30 124.27(15) . . ?
C20 C33 C37 118.90(16) . . ?
C20 C33 C22 120.45(16) . . ?
C37 C33 C22 120.51(16) . . ?
C53 C34 C40 107.17(16) . . ?
C53 C34 C72 126.29(17) . . ?
C40 C34 C72 126.53(17) . . ?
C37 C35 C15 120.89(15) . . ?
C37 C35 H14 119.6 . . ?
C15 C35 H14 119.6 . . ?
C18 C36 C43 107.56(15) . . ?
C18 C36 C50 127.30(16) . . ?
C43 C36 C50 125.02(16) . . ?
C35 C37 C33 120.36(16) . . ?
C35 C37 H15 119.8 . . ?
C33 C37 H15 119.8 . . ?
C26 C38 C39 107.35(15) . . ?
C26 C38 C45 124.59(15) . . ?
C39 C38 C45 128.01(15) . . ?
N1 C39 C38 106.76(14) . . ?
N1 C39 C12 119.42(15) . . ?
C38 C39 C12 133.77(16) . . ?
C34 C40 C24 107.39(15) . . ?
C34 C40 C49 123.85(16) . . ?
C24 C40 C49 128.75(16) . . ?
C43 C41 C68 113.39(17) . . ?
C43 C41 H16 108.9 . . ?
C68 C41 H16 108.9 . . ?
C43 C41 H17 108.9 . . ?
C68 C41 H17 108.9 . . ?
H16 C41 H17 107.7 . . ?
C29 C42 C32 107.37(15) . . ?
C29 C42 C46 126.56(15) . . ?
C32 C42 C46 125.99(15) . . ?
C31 C43 C36 107.04(16) . . ?
C31 C43 C41 127.94(16) . . ?
C36 C43 C41 125.02(15) . . ?
N2 C44 C32 107.08(14) . . ?
N2 C44 C16 118.18(15) . . ?
C32 C44 C16 134.73(15) . . ?
C38 C45 C57 111.63(16) . . ?
C38 C45 H18 109.3 . . ?
C57 C45 H18 109.3 . . ?
C38 C45 H19 109.3 . . ?
C57 C45 H19 109.3 . . ?
H18 C45 H19 108.0 . . ?
C42 C46 C55 114.00(15) . . ?
C42 C46 H20 108.8 . . ?
C55 C46 H20 108.8 . . ?
C42 C46 H21 108.8 . . ?
C55 C46 H21 108.8 . . ?
H20 C46 H21 107.6 . . ?
C27 C47 C25 120.83(17) . . ?
C27 C47 H22 119.6 . . ?
C25 C47 H22 119.6 . . ?
C40 C49 C67 113.33(16) . . ?
C40 C49 H25 108.9 . . ?
C67 C49 H25 108.9 . . ?
C40 C49 H26 108.9 . . ?
C67 C49 H26 108.9 . . ?
H25 C49 H26 107.7 . . ?
C36 C50 C62 113.68(16) . . ?
C36 C50 H27 108.8 . . ?
C62 C50 H27 108.8 . . ?
C36 C50 H28 108.8 . . ?
C62 C50 H28 108.8 . . ?
H27 C50 H28 107.7 . . ?
C61 C51 C28 178.2(2) . . ?
C22 C52 H29 180.0 . . ?
N3 C53 C34 108.86(16) . . ?
N3 C53 H30 125.6 . . ?
C34 C53 H30 125.6 . . ?
C28 C54 C59 120.65(18) . . ?
C28 C54 H31 119.7 . . ?
C59 C54 H31 119.7 . . ?
C46 C55 H32 109.5 . . ?
C46 C55 H33 109.5 . . ?
H32 C55 H33 109.5 . . ?
C46 C55 H34 109.5 . . ?
H32 C55 H34 109.5 . . ?
H33 C55 H34 109.5 . . ?
C26 C56 C65 113.92(17) . . ?
C26 C56 H35 108.8 . . ?
C65 C56 H35 108.8 . . ?
C26 C56 H36 108.8 . . ?
C65 C56 H36 108.8 . . ?
H35 C56 H36 107.7 . . ?
C45 C57 H37 109.5 . . ?
C45 C57 H38 109.5 . . ?
H37 C57 H38 109.5 . . ?
C45 C57 H39 109.5 . . ?
H37 C57 H39 109.5 . . ?
H38 C57 H39 109.5 . . ?
N1 C58 C26 108.95(15) . . ?
N1 C58 H40 125.5 . . ?
C26 C58 H40 125.5 . . ?
C54 C59 C25 121.29(18) . . ?
C54 C59 H41 119.4 . . ?
C25 C59 H41 119.4 . . ?
F2 B1 F1 111.68(15) . . ?
F2 B1 O3 109.75(14) . . ?
F1 B1 O3 107.56(15) . . ?
F2 B1 O2 110.02(15) . . ?
F1 B1 O2 107.94(14) . . ?
O3 B1 O2 109.82(14) . . ?
C51 C61 H42 180.0 . . ?
C50 C62 H43 109.5 . . ?
C50 C62 H44 109.5 . . ?
H43 C62 H44 109.5 . . ?
C50 C62 H45 109.5 . . ?
H43 C62 H45 109.5 . . ?
H44 C62 H45 109.5 . . ?
C30 C70 H46 109.5 . . ?
C30 C70 H47 109.5 . . ?
H46 C70 H47 109.5 . . ?
C30 C70 H48 109.5 . . ?
H46 C70 H48 109.5 . . ?
H47 C70 H48 109.5 . . ?
C72 C69 H49 109.5 . . ?
C72 C69 H50 109.5 . . ?
H49 C69 H50 109.5 . . ?
C72 C69 H51 109.5 . . ?
H49 C69 H51 109.5 . . ?
H50 C69 H51 109.5 . . ?
C56 C65 H52 109.5 . . ?
C56 C65 H53 109.5 . . ?
H52 C65 H53 109.5 . . ?
C56 C65 H54 109.5 . . ?
H52 C65 H54 109.5 . . ?
H53 C65 H54 109.5 . . ?
F5 B2 F3 109.90(16) . . ?
F5 B2 O5 107.69(15) . . ?
F3 B2 O5 109.65(15) . . ?
F5 B2 O4 108.02(14) . . ?
F3 B2 O4 110.20(15) . . ?
O5 B2 O4 111.32(14) . . ?
C49 C67 H55 109.5 . . ?
C49 C67 H56 109.5 . . ?
H55 C67 H56 109.5 . . ?
C49 C67 H57 109.5 . . ?
H55 C67 H57 109.5 . . ?
H56 C67 H57 109.5 . . ?
C41 C68 H58 109.5 . . ?
C41 C68 H59 109.5 . . ?
H58 C68 H59 109.5 . . ?
C41 C68 H60 109.5 . . ?
H58 C68 H60 109.5 . . ?
H59 C68 H60 109.5 . . ?
C34 C72 C69 114.21(17) . . ?
C34 C72 H66 108.7 . . ?
C69 C72 H66 108.7 . . ?
C34 C72 H77 108.7 . . ?
C69 C72 H77 108.7 . . ?
H66 C72 H77 107.6 . . ?
C21 O4 B2 122.05(14) . . ?
C14 O5 B2 121.92(14) . . ?

loop_
_geom_bond_atom_site_label_1
_geom_bond_atom_site_label_2
_geom_bond_distance
_geom_bond_site_symmetry_2
_geom_bond_publ_flag
F2 B1 1.371(2) . ?
F1 B1 1.380(2) . ?
F3 B2 1.373(2) . ?
O2 C12 1.327(2) . ?
O2 B1 1.483(2) . ?
O3 C16 1.327(2) . ?
O3 B1 1.488(2) . ?
N4 C18 1.356(2) . ?
N4 C31 1.377(2) . ?
N4 H1 0.8800 . ?
N2 C29 1.360(2) . ?
N2 C44 1.379(2) . ?
N2 H3 0.8800 . ?
N1 C58 1.350(2) . ?
N1 C39 1.380(2) . ?
N1 H9 0.8800 . ?
C12 C13 1.399(2) . ?
C12 C39 1.418(2) . ?
C13 C16 1.390(2) . ?
C13 H63 0.9500 . ?
C14 O5 1.320(2) . ?
C14 C23 1.390(2) . ?
C14 C24 1.420(2) . ?
C15 C35 1.400(2) . ?
C15 C17 1.403(2) . ?
C15 C29 1.464(2) . ?
C16 C44 1.430(2) . ?
C17 C20 1.379(2) . ?
C17 H4 0.9500 . ?
C18 C36 1.405(3) . ?
C18 C25 1.469(2) . ?
N3 C53 1.348(2) . ?
N3 C24 1.381(2) . ?
N3 H5 0.8800 . ?
C20 C33 1.393(3) . ?
C20 H10 0.9500 . ?
C21 O4 1.324(2) . ?
C21 C23 1.389(2) . ?
C21 C31 1.429(2) . ?
C22 C52 1.187(3) . ?
C22 C33 1.435(2) . ?
C23 H6 0.9500 . ?
C24 C40 1.409(3) . ?
C25 C47 1.398(3) . ?
C25 C59 1.395(3) . ?
C26 C58 1.386(3) . ?
C26 C38 1.406(2) . ?
C26 C56 1.502(3) . ?
C27 C47 1.386(3) . ?
C27 C28 1.391(3) . ?
C27 H11 0.9500 . ?
C28 C54 1.390(3) . ?
C28 C51 1.443(3) . ?
C29 C42 1.398(2) . ?
C30 C32 1.500(2) . ?
C30 C70 1.525(3) . ?
C30 H12 0.9900 . ?
C30 H13 0.9900 . ?
C31 C43 1.406(2) . ?
C32 C44 1.403(2) . ?
C32 C42 1.414(2) . ?
C33 C37 1.399(2) . ?
C34 C53 1.384(3) . ?
C34 C40 1.406(2) . ?
C34 C72 1.496(3) . ?
C35 C37 1.382(2) . ?
C35 H14 0.9500 . ?
C36 C43 1.413(2) . ?
C36 C50 1.506(2) . ?
C37 H15 0.9500 . ?
C38 C39 1.409(2) . ?
C38 C45 1.495(2) . ?
C40 C49 1.510(2) . ?
C41 C43 1.501(3) . ?
C41 C68 1.526(3) . ?
C41 H16 0.9900 . ?
C41 H17 0.9900 . ?
C42 C46 1.501(2) . ?
C45 C57 1.522(3) . ?
C45 H18 0.9900 . ?
C45 H19 0.9900 . ?
C46 C55 1.530(3) . ?
C46 H20 0.9900 . ?
C46 H21 0.9900 . ?
C47 H22 0.9500 . ?
C49 C67 1.527(3) . ?
C49 H25 0.9900 . ?
C49 H26 0.9900 . ?
C50 C62 1.516(3) . ?
C50 H27 0.9900 . ?
C50 H28 0.9900 . ?
C51 C61 1.189(3) . ?
C52 H29 0.9500 . ?
C53 H30 0.9500 . ?
C54 C59 1.382(3) . ?
C54 H31 0.9500 . ?
C55 H32 0.9800 . ?
C55 H33 0.9800 . ?
C55 H34 0.9800 . ?
C56 C65 1.522(3) . ?
C56 H35 0.9900 . ?
C56 H36 0.9900 . ?
C57 H37 0.9800 . ?
C57 H38 0.9800 . ?
C57 H39 0.9800 . ?
C58 H40 0.9500 . ?
C59 H41 0.9500 . ?
C61 H42 0.9500 . ?
C62 H43 0.9800 . ?
C62 H44 0.9800 . ?
C62 H45 0.9800 . ?
C70 H46 0.9800 . ?
C70 H47 0.9800 . ?
C70 H48 0.9800 . ?
C69 C72 1.520(3) . ?
C69 H49 0.9800 . ?
C69 H50 0.9800 . ?
C69 H51 0.9800 . ?
C65 H52 0.9800 . ?
C65 H53 0.9800 . ?
C65 H54 0.9800 . ?
B2 F5 1.379(2) . ?
B2 O5 1.479(2) . ?
B2 O4 1.476(2) . ?
C67 H55 0.9800 . ?
C67 H56 0.9800 . ?
C67 H57 0.9800 . ?
C68 H58 0.9800 . ?
C68 H59 0.9800 . ?
C68 H60 0.9800 . ?
C72 H66 0.9900 . ?
C72 H77 0.9900 . ?

loop_
_geom_torsion_atom_site_label_1
_geom_torsion_atom_site_label_2
_geom_torsion_atom_site_label_3
_geom_torsion_atom_site_label_4
_geom_torsion
_geom_torsion_site_symmetry_1
_geom_torsion_site_symmetry_2
_geom_torsion_site_symmetry_3
_geom_torsion_site_symmetry_4
_geom_torsion_publ_flag
B1 O2 C12 C13 16.5(2) . . . . ?
B1 O2 C12 C39 -163.92(15) . . . . ?
O2 C12 C13 C16 8.2(2) . . . . ?
C39 C12 C13 C16 -171.35(16) . . . . ?
B1 O3 C16 C13 -18.6(2) . . . . ?
B1 O3 C16 C44 163.68(14) . . . . ?
C12 C13 C16 O3 -7.0(2) . . . . ?
C12 C13 C16 C44 170.43(16) . . . . ?
C35 C15 C17 C20 -1.3(3) . . . . ?
C29 C15 C17 C20 179.79(16) . . . . ?
C31 N4 C18 C36 0.90(19) . . . . ?
C31 N4 C18 C25 -176.58(15) . . . . ?
C15 C17 C20 C33 -0.6(3) . . . . ?
O4 C21 C23 C14 -4.4(3) . . . . ?
C31 C21 C23 C14 174.47(16) . . . . ?
O5 C14 C23 C21 4.1(3) . . . . ?
C24 C14 C23 C21 -175.22(16) . . . . ?
C53 N3 C24 C40 -0.8(2) . . . . ?
C53 N3 C24 C14 177.67(16) . . . . ?
O5 C14 C24 N3 6.9(2) . . . . ?
C23 C14 C24 N3 -173.74(16) . . . . ?
O5 C14 C24 C40 -175.14(19) . . . . ?
C23 C14 C24 C40 4.2(3) . . . . ?
N4 C18 C25 C47 -25.0(2) . . . . ?
C36 C18 C25 C47 158.32(19) . . . . ?
N4 C18 C25 C59 150.95(18) . . . . ?
C36 C18 C25 C59 -25.8(3) . . . . ?
C47 C27 C28 C54 1.8(3) . . . . ?
C47 C27 C28 C51 -176.46(17) . . . . ?
C44 N2 C29 C42 0.15(18) . . . . ?
C44 N2 C29 C15 -175.28(14) . . . . ?
C35 C15 C29 N2 30.8(2) . . . . ?
C17 C15 C29 N2 -150.31(16) . . . . ?
C35 C15 C29 C42 -143.45(19) . . . . ?
C17 C15 C29 C42 35.5(3) . . . . ?
C18 N4 C31 C43 -0.48(19) . . . . ?
C18 N4 C31 C21 176.77(15) . . . . ?
O4 C21 C31 N4 -4.8(2) . . . . ?
C23 C21 C31 N4 176.24(16) . . . . ?
O4 C21 C31 C43 171.55(18) . . . . ?
C23 C21 C31 C43 -7.4(3) . . . . ?
C70 C30 C32 C44 81.4(2) . . . . ?
C70 C30 C32 C42 -96.6(2) . . . . ?
C17 C20 C33 C37 2.3(3) . . . . ?
C17 C20 C33 C22 -173.56(16) . . . . ?
C52 C22 C33 C20 76(3) . . . . ?
C52 C22 C33 C37 -100(3) . . . . ?
C17 C15 C35 C37 1.5(3) . . . . ?
C29 C15 C35 C37 -179.57(16) . . . . ?
N4 C18 C36 C43 -1.0(2) . . . . ?
C25 C18 C36 C43 176.08(18) . . . . ?
N4 C18 C36 C50 175.17(17) . . . . ?
C25 C18 C36 C50 -7.8(3) . . . . ?
C15 C35 C37 C33 0.2(3) . . . . ?
C20 C33 C37 C35 -2.1(3) . . . . ?
C22 C33 C37 C35 173.78(16) . . . . ?
C58 C26 C38 C39 -1.28(19) . . . . ?
C56 C26 C38 C39 177.23(17) . . . . ?
C58 C26 C38 C45 -178.97(16) . . . . ?
C56 C26 C38 C45 -0.5(3) . . . . ?
C58 N1 C39 C38 -1.57(19) . . . . ?
C58 N1 C39 C12 176.19(15) . . . . ?
C26 C38 C39 N1 1.73(19) . . . . ?
C45 C38 C39 N1 179.33(16) . . . . ?
C26 C38 C39 C12 -175.57(18) . . . . ?
C45 C38 C39 C12 2.0(3) . . . . ?
O2 C12 C39 N1 6.6(2) . . . . ?
C13 C12 C39 N1 -173.88(16) . . . . ?
O2 C12 C39 C38 -176.38(18) . . . . ?
C13 C12 C39 C38 3.2(3) . . . . ?
C53 C34 C40 C24 -1.1(2) . . . . ?
C72 C34 C40 C24 179.87(18) . . . . ?
C53 C34 C40 C49 -179.83(17) . . . . ?
C72 C34 C40 C49 1.1(3) . . . . ?
N3 C24 C40 C34 1.2(2) . . . . ?
C14 C24 C40 C34 -176.98(19) . . . . ?
N3 C24 C40 C49 179.84(17) . . . . ?
C14 C24 C40 C49 1.7(3) . . . . ?
N2 C29 C42 C32 -0.29(18) . . . . ?
C15 C29 C42 C32 174.49(16) . . . . ?
N2 C29 C42 C46 -177.28(15) . . . . ?
C15 C29 C42 C46 -2.5(3) . . . . ?
C44 C32 C42 C29 0.32(18) . . . . ?
C30 C32 C42 C29 178.61(15) . . . . ?
C44 C32 C42 C46 177.33(15) . . . . ?
C30 C32 C42 C46 -4.4(3) . . . . ?
N4 C31 C43 C36 -0.13(19) . . . . ?
C21 C31 C43 C36 -176.75(19) . . . . ?
N4 C31 C43 C41 -179.64(17) . . . . ?
C21 C31 C43 C41 3.7(3) . . . . ?
C18 C36 C43 C31 0.66(19) . . . . ?
C50 C36 C43 C31 -175.58(17) . . . . ?
C18 C36 C43 C41 -179.81(17) . . . . ?
C50 C36 C43 C41 4.0(3) . . . . ?
C68 C41 C43 C31 89.1(2) . . . . ?
C68 C41 C43 C36 -90.3(2) . . . . ?
C29 N2 C44 C32 0.05(18) . . . . ?
C29 N2 C44 C16 179.56(14) . . . . ?
C42 C32 C44 N2 -0.23(18) . . . . ?
C30 C32 C44 N2 -178.43(15) . . . . ?
C42 C32 C44 C16 -179.62(18) . . . . ?
C30 C32 C44 C16 2.2(3) . . . . ?
O3 C16 C44 N2 0.2(2) . . . . ?
C13 C16 C44 N2 -177.35(15) . . . . ?
O3 C16 C44 C32 179.57(17) . . . . ?
C13 C16 C44 C32 2.0(3) . . . . ?
C26 C38 C45 C57 91.6(2) . . . . ?
C39 C38 C45 C57 -85.6(2) . . . . ?
C29 C42 C46 C55 -98.3(2) . . . . ?
C32 C42 C46 C55 85.3(2) . . . . ?
C28 C27 C47 C25 0.0(3) . . . . ?
C59 C25 C47 C27 -1.6(3) . . . . ?
C18 C25 C47 C27 174.46(17) . . . . ?
C34 C40 C49 C67 88.9(2) . . . . ?
C24 C40 C49 C67 -89.6(2) . . . . ?
C18 C36 C50 C62 -63.1(3) . . . . ?
C43 C36 C50 C62 112.4(2) . . . . ?
C54 C28 C51 C61 -113(8) . . . . ?
C27 C28 C51 C61 65(8) . . . . ?
C24 N3 C53 C34 0.2(2) . . . . ?
C40 C34 C53 N3 0.6(2) . . . . ?
C72 C34 C53 N3 179.63(17) . . . . ?
C27 C28 C54 C59 -2.1(3) . . . . ?
C51 C28 C54 C59 176.18(19) . . . . ?
C58 C26 C56 C65 -8.0(3) . . . . ?
C38 C26 C56 C65 173.78(17) . . . . ?
C39 N1 C58 C26 0.8(2) . . . . ?
C38 C26 C58 N1 0.3(2) . . . . ?
C56 C26 C58 N1 -178.16(17) . . . . ?
C28 C54 C59 C25 0.5(3) . . . . ?
C47 C25 C59 C54 1.3(3) . . . . ?
C18 C25 C59 C54 -174.67(18) . . . . ?
C16 O3 B1 F2 -81.30(18) . . . . ?
C16 O3 B1 F1 157.01(13) . . . . ?
C16 O3 B1 O2 39.8(2) . . . . ?
C12 O2 B1 F2 82.15(18) . . . . ?
C12 O2 B1 F1 -155.76(14) . . . . ?
C12 O2 B1 O3 -38.8(2) . . . . ?
C53 C34 C72 C69 3.9(3) . . . . ?
C40 C34 C72 C69 -177.24(18) . . . . ?
C23 C21 O4 B2 -8.7(2) . . . . ?
C31 C21 O4 B2 172.24(15) . . . . ?
F5 B2 O4 C21 137.95(16) . . . . ?
F3 B2 O4 C21 -101.98(19) . . . . ?
O5 B2 O4 C21 19.9(2) . . . . ?
C23 C14 O5 B2 9.3(3) . . . . ?
C24 C14 O5 B2 -171.26(15) . . . . ?
F5 B2 O5 C14 -138.45(16) . . . . ?
F3 B2 O5 C14 101.99(18) . . . . ?
O4 B2 O5 C14 -20.2(2) . . . . ?

loop_
_platon_squeeze_void_nr
_platon_squeeze_void_average_x
_platon_squeeze_void_average_y
_platon_squeeze_void_average_z
_platon_squeeze_void_volume
_platon_squeeze_void_count_electrons
1 0.000 0.000 0.500 161.8 8.0
